data_1562613
loop_
_publ_author_name
'Zibrov, Igor P.'
'Filonenko, Vladimir P.'
'Zakharov, Nikolai D.'
'Werner, Peter'
'Drobot, Dmitrii V.'
'Nikishina, Elena E.'
'Lebedeva, Elena N.'

_publ_section_title
;
 New high pressure rare earth tantalates RExTa2O5+1.5x (RE=La, Eu, Yb)
;
_journal_name_full 'Journal of Solid State Chemistry'
_journal_page_first 240
_journal_page_last 246
_journal_paper_doi 10.1016/j.jssc.2013.03.057
_journal_volume 203
_journal_year 2013
_chemical_formula_structural 'EU0.089 TA2 O5.134 (H2O)0.28'
_chemical_formula_sum 'Eu0.13 O8.41 Ta3'
_chemical_formula_weight 697.88
_chemical_name_common 'Europium Tantalate Hydrate'
_space_group_IT_number 72
_space_group_name_Hall '-I 2 2c'
_space_group_name_H-M_alt 'I b a m'
_symmetry_cell_setting orthorhombic
_symmetry_space_group_name_Hall '-I 2 2c'
_symmetry_space_group_name_H-M 'I b a m'
_cell_angle_alpha 90.0
_cell_angle_beta 90.0
_cell_angle_gamma 90.0
_cell_formula_units_Z 4
_cell_length_a 10.88124(11)
_cell_length_b 7.26808(7)
_cell_length_c 6.84922(6)
_cell_measurement_temperature 298(2)
_cell_volume 541.676(9)
_computing_structure_refinement GSAS
_diffrn_ambient_temperature 298
_diffrn_detector 'imaging plate'
_diffrn_measurement_device_type 'Imaging Plate Guinier Camera 670 (Huber)'
_diffrn_radiation_monochromator 'Primary, curved Ge (111)'
_diffrn_radiation_polarisn_ratio 0.8
_diffrn_radiation_probe x-ray
_diffrn_radiation_type 'Cu K\a~1~'
_diffrn_radiation_wavelength 1.5406
_diffrn_source 'sealed X-ray tube'
_diffrn_source_target Cu
_exptl_absorpt_correction_T_max 1.00000
_exptl_absorpt_correction_T_min 1.00000
_exptl_absorpt_process_details
;   GSAS Absorption/surface roughness correction: function number 0
 No correction is applied.
;
_exptl_crystal_density_diffrn 8.558
_exptl_crystal_density_method 'not measured'
_pd_calc_method 'Rietveld Refinement'
_pd_char_colour grey
_pd_instr_location ' ?'
_pd_meas_2theta_range_inc 0.01
_pd_meas_2theta_range_max 100.49
_pd_meas_2theta_range_min 3.0
_pd_meas_number_of_points 9750
_pd_meas_scan_method fixed
_pd_prep_cool_rate 100
_pd_prep_pressure 7000000
_pd_prep_temperature 1323
_pd_proc_2theta_range_inc 0.01
_pd_proc_2theta_range_max 100.5019
_pd_proc_2theta_range_min 3.0119
_pd_proc_info_datetime 2013-03-02T13:01:46
_pd_proc_info_excluded_regions ' ?'
_pd_proc_ls_background_function
;   GSAS Background function number 1 with 30 terms.
 Shifted Chebyshev function of 1st kind
      1:    2412.34     2:   -975.716     3:    497.038     4:    76.2027    
      5:   -207.332     6:    136.457     7:   -83.5879     8:    7.17535    
      9:   -31.8501    10:    25.2256    11:   -79.0586    12:   -11.2776    
     13:   -6.42474    14:   -39.7680    15:   -11.3149    16:   -11.3566    
     17:   -29.0492    18:   -6.25765    19:   -13.6197    20:   -23.8618    
     21:   -2.28751    22:   -14.0355    23:  -0.720815    24:   -5.99761    
     25:   -25.1445    26:   -2.77242    27:   -3.49350    28:   -9.97324    
     29:    17.6245    30:   -16.5622    
;
_pd_proc_ls_peak_cutoff 0.00200
_pd_proc_ls_profile_function
;
 CW Profile function number 2 with  18 terms
 Profile coefficients for Simpson's rule integration of pseudovoigt function
 C.J. Howard (1982). J. Appl. Cryst.,15,615-620.
 P. Thompson, D.E. Cox & J.B. Hastings (1987). J. Appl. Cryst.,20,79-83.
 #1(GU)   =   44.453 #2(GV)   =   -4.905 #3(GW)   =    5.111
 #4(LX)   =   10.082 #5(LY)   =    0.000 #6(trns) =   -0.945
 #7(asym) =   7.5444 #8(shft) =  -4.1713 #9(GP)   =    0.000
 #10(stec)=     0.00 #11(ptec)=    -2.94 #12(sfec)=     0.00
 #13(L11) =    0.000 #14(L22) =    0.000 #15(L33) =    0.000
 #16(L12) =    0.000 #17(L13) =    0.000 #18(L23) =    0.000
 Peak tails are ignored  where the intensity is below 0.0020 times the peak
   Aniso. broadening axis   0.0   0.0   1.0
;
_pd_proc_ls_prof_R_factor 0.0616
_pd_proc_ls_prof_wR_expected 0.0162
_pd_proc_ls_prof_wR_factor 0.0876
_pd_proc_number_of_points 9750
_pd_spec_mounting 'powder on Mylar film'
_pd_spec_mount_mode transmission
_pd_spec_shape flat_sheet
_pd_spec_size_axial 8
_pd_spec_size_equat 0.1
_refine_ls_goodness_of_fit_all 5.43
_refine_ls_matrix_type full
_refine_ls_number_parameters 51
_refine_ls_number_restraints 0
_refine_ls_R_Fsqd_factor 0.05574
_refine_ls_shift/su_max 0.02
_refine_ls_shift/su_mean 0.00
_cod_data_source_file Eu0089Ta2O5134H2O028.cif
_cod_data_source_block EU0.089TA2O5.134(0.28H2O)_publ
_cod_depositor_comments
;
The following automatic conversions were performed:

data item '_geom_angle_publ_flag' value 'N' was changed to 'n' in
accordance with the built-in table derived from the CIF Core
dictionary named 'cif_core.dic' version 2.4.5 last updated on
2014-11-21 (109 times).

data item '_geom_bond_publ_flag' value 'N' was changed to 'n' in
accordance with the built-in table derived from the CIF Core
dictionary named 'cif_core.dic' version 2.4.5 last updated on
2014-11-21 (58 times).

Automatic conversion script
Id: cif_fix_values 8369 2020-08-20 11:38:08Z andrius 
;
_cod_original_cell_volume 541.676(7)
_cod_database_code 1562613
_gsas_exptl_extinct_corr_t_min 1.00000
_gsas_exptl_extinct_corr_t_max 1.00000

loop_
_symmetry_equiv_pos_site_id
_symmetry_equiv_pos_as_xyz
1 +x,+y,+z
2 -x+1/2,+y+1/2,+z
3 +x+1/2,-y+1/2,+z
4 -x,-y,+z
-1 -x,-y,-z
-2 +x+1/2,-y+1/2,-z
-3 -x+1/2,+y+1/2,-z
-4 +x,+y,-z
101 +x+1/2,+y+1/2,+z+1/2
102 -x,+y,+z+1/2
103 +x,-y,+z+1/2
104 -x+1/2,-y+1/2,+z+1/2
-101 -x+1/2,-y+1/2,-z+1/2
-102 +x,-y,-z+1/2
-103 -x,+y,-z+1/2
-104 +x+1/2,+y+1/2,-z+1/2

loop_
_atom_site_type_symbol
_atom_site_label
_atom_site_fract_x
_atom_site_fract_y
_atom_site_fract_z
_atom_site_occupancy
_atom_site_thermal_displace_type
_atom_site_U_iso_or_equiv
_atom_site_symmetry_multiplicity
Ta Ta1 0.22940(7) 0.23156(13) 0.0 1.0 Uiso 0.01015(33) 8
Ta Ta2 0.0 0.0 0.25 1.0 Uiso 0.0110(4) 4
O O1 0.1509(6) 0.1921(10) 0.2892(10) 1.0 Uiso 0.0214(18) 16
O O2 0.1906(9) 0.5081(16) 0.0 1.0 Uiso 0.0214(18) 8
O O3 0.0571(9) 0.1287(13) 0.0 1.0 Uiso 0.0214(18) 8
Eu Eu 0.0 0.5 0.25 0.1342(26) Uiso 0.037 4
O H2O 0.0 0.5 0.25 0.415 Uiso 0.037 4

loop_
_atom_type_symbol
_atom_type_number_in_cell
_atom_type_scat_dispersion_real
_atom_type_scat_dispersion_imag
_atom_type_scat_Cromer_Mann_a1
_atom_type_scat_Cromer_Mann_a2
_atom_type_scat_Cromer_Mann_a3
_atom_type_scat_Cromer_Mann_a4
_atom_type_scat_Cromer_Mann_b1
_atom_type_scat_Cromer_Mann_b2
_atom_type_scat_Cromer_Mann_b3
_atom_type_scat_Cromer_Mann_b4
_atom_type_scat_Cromer_Mann_c
_atom_type_scat_source
Ta 12.0 0.000 0.000 29.2024 1.77333 15.2293 9.37046 14.5135 0.29598 4.76492 63.3644 9.24354 International_Tables_Vol_C
O 33.66 0.000 0.000 3.04850 13.2771 2.28680 5.70110 1.54630 0.32390 0.86700 32.9089 0.25080 International_Tables_Vol_C
Eu 0.537 0.000 0.000 24.6274 2.38790 19.0886 0.19420 13.7603 13.7546 2.92270 123.174 2.57450 International_Tables_Vol_C

loop_
_geom_angle_atom_site_label_1
_geom_angle_atom_site_label_2
_geom_angle_atom_site_label_3
_geom_angle
_geom_angle_site_symmetry_1
_geom_angle_site_symmetry_2
_geom_angle_site_symmetry_3
_geom_angle_publ_flag
O1 Ta1 O1 131.08(35) 1_555 . -4_555 n
O1 Ta1 O1 159.88(22) 1_555 . 104_554 n
O1 Ta1 O1 68.84(28) 1_555 . -101_665 n
O1 Ta1 O2 92.77(21) 1_555 . 1_555 n
O1 Ta1 O2 93.97(21) 1_555 . 2_545 n
O1 Ta1 O3 65.58(17) 1_555 . 1_555 n
O1 Ta1 O1 68.84(28) -4_555 . 104_554 n
O1 Ta1 O1 159.88(22) -4_555 . -101_665 n
O1 Ta1 O2 92.77(21) -4_555 . 1_555 n
O1 Ta1 O2 93.97(21) -4_555 . 2_545 n
O1 Ta1 O3 65.58(17) -4_555 . 1_555 n
O1 Ta1 O1 91.1(4) 104_554 . -101_665 n
O1 Ta1 O2 82.17(25) 104_554 . 1_555 n
O1 Ta1 O2 86.42(27) 104_554 . 2_545 n
O1 Ta1 O3 134.42(18) 104_554 . 1_555 n
O1 Ta1 O2 82.17(25) -101_665 . 1_555 n
O1 Ta1 O2 86.42(27) -101_665 . 2_545 n
O1 Ta1 O3 134.42(18) -101_444 . 1_555 n
O2 Ta1 O2 163.67(24) 1_555 . 2_545 n
O2 Ta1 O3 99.9(4) 1_555 . 1_555 n
O2 Ta1 O3 96.4(4) 2_545 . 1_555 n
O1 Ta2 O1 165.8(4) 1_555 . 4_555 n
O1 Ta2 O1 81.8(4) 1_555 . -102_665 n
O1 Ta2 O1 100.0(4) 1_555 . -103_665 n
O1 Ta2 O3 65.18(28) 1_555 . 1_555 n
O1 Ta2 O3 128.78(29) 1_555 . 4_555 n
O1 Ta2 O3 80.36(32) 1_555 . 102_334 n
O1 Ta2 O3 87.76(33) 1_555 . 103_334 n
O1 Ta2 O1 100.0(4) 4_555 . -102_665 n
O1 Ta2 O1 81.8(4) 4_555 . -103_665 n
O1 Ta2 O3 128.78(29) 4_555 . 1_555 n
O1 Ta2 O3 65.18(28) 4_555 . 4_555 n
O1 Ta2 O3 87.76(33) 4_555 . 102_334 n
O1 Ta2 O3 80.36(32) 4_555 . 103_334 n
O1 Ta2 O1 165.8(4) -102_665 . -103_665 n
O1 Ta2 O3 87.76(33) -102_444 . 1_555 n
O1 Ta2 O3 80.36(32) -102_444 . 4_555 n
O1 Ta2 O3 128.78(29) -102_444 . 102_334 n
O1 Ta2 O3 65.18(28) -102_444 . 103_334 n
O1 Ta2 O3 80.36(32) -103_444 . 1_555 n
O1 Ta2 O3 87.76(33) -103_444 . 4_555 n
O1 Ta2 O3 65.18(28) -103_444 . 102_334 n
O1 Ta2 O3 128.78(29) -103_444 . 103_334 n
O3 Ta2 O3 66.5(4) 1_555 . 4_555 n
O3 Ta2 O3 125.6(5) 1_555 . 102_334 n
O3 Ta2 O3 144.7(5) 1_555 . 103_334 n
O3 Ta2 O3 144.7(5) 4_555 . 102_334 n
O3 Ta2 O3 125.6(5) 4_555 . 103_334 n
O3 Ta2 O3 66.5(4) 102_334 . 103_334 n
Ta1 O1 Ta1 111.16(28) 1_555 . 104_555 n
Ta1 O1 Ta2 105.61(30) 1_555 . 1_555 n
Ta1 O1 Eu 92.16(23) 1_555 . 1_555 n
Ta1 O1 Ta2 138.72(34) 104_555 . 1_555 n
Ta1 O1 Eu 103.17(28) 104_555 . 1_555 n
Ta2 O1 Eu 93.37(23) 1_555 . 1_555 n
Ta1 O2 Ta1 140.0(5) 1_555 . 2_555 n
Ta1 O2 Eu 97.87(35) 1_555 . 1_555 n
Ta1 O2 Eu 97.87(35) 1_555 . -1_565 n
Ta1 O2 Eu 112.6(4) 2_555 . 1_555 n
Ta1 O2 Eu 112.6(4) 2_555 . -1_565 n
Eu O2 Eu 79.06(27) 1_555 . -1_565 n
Ta1 O3 Ta2 116.81(29) 1_555 . 1_555 n
Ta1 O3 Ta2 116.81(29) 1_555 . -1_555 n
Ta2 O3 Ta2 113.5(4) 1_555 . -1_555 n
O1 Eu O1 168.96(29) 1_555 . 4_565 n
O1 Eu O1 107.85(25) 1_555 . -102_675 n
O1 Eu O1 73.26(26) 1_555 . -103_665 n
O1 Eu O2 67.97(26) 1_555 . 1_555 n
O1 Eu O2 119.84(28) 1_555 . 4_565 n
O1 Eu O2 114.23(26) 1_555 . 102_555 n
O1 Eu O2 57.80(27) 1_555 . 103_565 n
O1 Eu Eu 95.52(14) 1_555 . -1_565 n
O1 Eu Eu 84.48(14) 1_555 . -1_566 n
O1 Eu O1 73.26(26) 4_565 . -102_675 n
O1 Eu O1 107.85(25) 4_565 . -103_665 n
O1 Eu O2 119.84(28) 4_565 . 1_555 n
O1 Eu O2 67.97(26) 4_565 . 4_565 n
O1 Eu O2 57.80(27) 4_565 . 102_555 n
O1 Eu O2 114.23(26) 4_565 . 103_565 n
O1 Eu Eu 95.52(14) 4_565 . -1_565 n
O1 Eu Eu 84.48(14) 4_565 . -1_566 n
O1 Eu O1 168.96(29) -102_675 . -103_665 n
O1 Eu O2 57.80(27) -102_675 . 1_555 n
O1 Eu O2 114.23(26) -102_675 . 4_565 n
O1 Eu O2 119.84(28) -102_675 . 102_555 n
O1 Eu O2 67.97(26) -102_675 . 103_565 n
O1 Eu Eu 84.48(14) -102_454 . -1_565 n
O1 Eu Eu 95.52(14) -102_454 . -1_566 n
O1 Eu O2 114.23(26) -103_665 . 1_555 n
O1 Eu O2 57.80(27) -103_665 . 4_565 n
O1 Eu O2 67.97(26) -103_665 . 102_555 n
O1 Eu O2 119.84(28) -103_665 . 103_565 n
O1 Eu Eu 84.48(14) -103_444 . -1_565 n
O1 Eu Eu 95.52(14) -103_444 . -1_566 n
O2 Eu O2 100.94(27) 1_555 . 4_565 n
O2 Eu O2 177.5(5) 1_555 . 102_555 n
O2 Eu O2 79.12(27) 1_555 . 103_565 n
O2 Eu Eu 50.47(13) 1_555 . -1_565 n
O2 Eu Eu 129.53(13) 1_555 . -1_566 n
O2 Eu O2 79.12(27) 4_565 . 102_555 n
O2 Eu O2 177.5(5) 4_565 . 103_565 n
O2 Eu Eu 50.47(13) 4_565 . -1_565 n
O2 Eu Eu 129.53(13) 4_565 . -1_566 n
O2 Eu O2 100.94(27) 102_555 . 103_565 n
O2 Eu Eu 129.53(13) 102_334 . -1_565 n
O2 Eu Eu 50.47(13) 102_334 . -1_566 n
O2 Eu Eu 129.53(13) 103_344 . -1_565 n
O2 Eu Eu 50.47(13) 103_344 . -1_566 n
Eu Eu Eu 180.0 -1_565 . -1_566 n

loop_
_geom_bond_atom_site_label_1
_geom_bond_atom_site_label_2
_geom_bond_distance
_geom_bond_site_symmetry_1
_geom_bond_site_symmetry_2
_geom_bond_publ_flag
Ta1 O1 2.176(7) . 1_555 n
Ta1 O1 2.176(7) . -4_555 n
Ta1 O1 2.022(7) . 104_554 n
Ta1 O1 2.022(7) . -101_444 n
Ta1 O2 2.054(11) . 1_555 n
Ta1 O2 1.843(11) . 2_545 n
Ta1 O3 2.018(9) . 1_555 n
Ta1 Eu 3.6013(8) . 1_555 n
Ta1 Eu 3.7993(8) . 2_545 n
Ta1 Eu 3.6013(8) . -1_565 n
Ta1 Eu 3.7993(8) . -2_555 n
Ta2 O1 2.172(6) . 1_555 n
Ta2 O1 2.172(6) . 4_555 n
Ta2 O1 2.172(6) . -102_444 n
Ta2 O1 2.172(6) . -103_444 n
Ta2 O3 2.048(5) . 1_555 n
Ta2 O3 2.048(5) . 4_555 n
Ta2 O3 2.048(5) . 102_555 n
Ta2 O3 2.048(5) . 103_555 n
Ta2 Eu 3.634040(30) . 1_545 n
Ta2 Eu 3.634040(30) . 1_555 n
O1 Ta1 2.176(7) . 1_555 n
O1 Ta1 2.022(7) . 104_555 n
O1 Ta2 2.172(6) . 1_555 n
O1 Eu 2.789(7) . 1_555 n
O2 Ta1 2.054(11) . 1_555 n
O2 Ta1 1.843(11) . 2_555 n
O2 Eu 2.690(8) . 1_555 n
O2 Eu 2.690(8) . -1_565 n
O3 Ta1 2.018(9) . 1_555 n
O3 Ta2 2.048(5) . 1_555 n
O3 Ta2 2.048(5) . -1_555 n
O3 Eu 3.256(8) . 1_555 n
O3 Eu 3.256(8) . -1_565 n
Eu Ta1 3.6013(8) . 1_555 n
Eu Ta1 3.7993(8) . 2_555 n
Eu Ta1 3.7993(8) . 3_455 n
Eu Ta1 3.6013(8) . 4_565 n
Eu Ta1 3.7993(8) . 101_455 n
Eu Ta1 3.6013(8) . 102_555 n
Eu Ta1 3.6013(8) . 103_565 n
Eu Ta1 3.7993(8) . 104_555 n
Eu Ta2 3.634040(30) . 1_555 n
Eu Ta2 3.634040(30) . 1_565 n
Eu O1 2.789(7) . 1_555 n
Eu O1 2.789(7) . 4_565 n
Eu O1 2.789(7) . -102_454 n
Eu O1 2.789(7) . -103_444 n
Eu O2 2.690(8) . 1_555 n
Eu O2 2.690(8) . 4_565 n
Eu O2 2.690(8) . 102_555 n
Eu O2 2.690(8) . 103_565 n
Eu O3 3.256(8) . 1_555 n
Eu O3 3.256(8) . 4_565 n
Eu O3 3.256(8) . 102_555 n
Eu O3 3.256(8) . 103_565 n
Eu Eu 3.424610(30) . -1_565 n
Eu Eu 3.424610(30) . -1_566 n
